data_4119460
loop_
_publ_author_name
'Mario Wriedt'
'Andrey A. Yakovenko'
'Gregory J. Halder'
'Andrey V. Prosvirin'
'Kim R. Dunbar'
'Hong-Cai Zhou'

_publ_section_title
;
 Reversible Switching from Antiferro- to Ferromagnetic Behavior by
 Solvent-Mediated, Thermally-Induced Phase Transitions in a Trimorphic
 MOF-Based Magnetic Sponge System
;
_journal_name_full 'Journal of the American Chemical Society'
_journal_page_first 4040
_journal_page_last 4050
_journal_paper_doi 10.1021/ja312347p
_journal_volume 135
_journal_year 2013
_chemical_formula_moiety 'C15 H14 Cu1 N6 O2'
_chemical_formula_sum 'C15 H14 Cu N6 O2'
_chemical_formula_weight 373.9
_chemical_name_systematic ' ?'
_space_group_IT_number 2
_symmetry_cell_setting triclinic
_symmetry_Int_Tables_number 2
_symmetry_space_group_name_Hall '-P 1'
_symmetry_space_group_name_H-M 'P -1'
_cell_angle_alpha 94.319(5)
_cell_angle_beta 91.205(8)
_cell_angle_gamma 95.485(7)
_cell_formula_units_Z 4
_cell_length_a 11.3244(10)
_cell_length_b 12.0673(12)
_cell_length_c 12.6145(12)
_cell_measurement_temperature 423(2)
_cell_volume 1710.4(3)
_computing_cell_refinement 'TOPAS v.4.2 (Bruker AXS, 2009)'
_computing_data_reduction 'Fit 2D (Hammersley, 1996)'
_computing_molecular_graphics 'DIAMOND 3 (Brandenburg, 2005)'
_computing_publication_material 'Jana 2006 (Palatinus, 2007)'
_computing_structure_refinement 'Jana 2006 (Palatinus, 2007)'
_computing_structure_solution 'FOX (Favre-Nicolin, 2002)'
_diffrn_ambient_temperature 423(2)
_diffrn_detector 'Imaging Plate'
_diffrn_detector_type Mar345
_diffrn_measurement_device 'diffractometr at 1-BM line'
_diffrn_radiation_monochromator 'PSL DCM Si(111)'
_diffrn_radiation_probe x-ray
_diffrn_radiation_type synchrotron
_diffrn_radiation_wavelength 0.60505
_diffrn_source synchrotron
_diffrn_source_type synchrotron
_exptl_absorpt_coefficient_mu 0.841
_exptl_crystal_density_diffrn 1.4514
_exptl_crystal_F_000 764
_pd_char_colour blue
_pd_char_particle_morphology 'samll crystalline powder'
_pd_instr_location
; 
1-BM-C line diffractometer, APS, Argonne National Lab (USA)
;
_pd_meas_2theta_range_inc 0.013
_pd_meas_2theta_range_max 25.851
_pd_meas_2theta_range_min 0.761
_pd_meas_number_of_points 1931
_pd_meas_scan_method fixed
_pd_prep_cool_rate 180
_pd_prep_pressure 101.325
_pd_prep_temperature 423(2)
_pd_proc_2theta_range_inc 0.013
_pd_proc_2theta_range_max 25.694
_pd_proc_2theta_range_min 2.503
_pd_proc_ls_background_function '12 Legendre polynoms'
_pd_proc_ls_pref_orient_corr 'March & Dollase'
_pd_proc_ls_profile_function Pseudo-Voigt
_pd_proc_ls_prof_R_factor 0.0492
_pd_proc_ls_prof_wR_expected 0.0400
_pd_proc_ls_prof_wR_factor 0.0646
_pd_spec_mounting 'capton capillary with He exchange gas'
_pd_spec_mount_mode transmission
_pd_spec_shape cylinder
_pd_spec_size_axial 10.0
_pd_spec_size_equat 0.9
_pd_spec_size_thick 0.9
_refine_diff_density_max 0.20
_refine_diff_density_min -0.24
_refine_ls_goodness_of_fit_all 1.610
_refine_ls_hydrogen_treatment constr
_refine_ls_number_constraints -135
_refine_ls_number_parameters 57
_refine_ls_number_restraints 0
_refine_ls_R_I_factor 0.0549
_refine_ls_shift/su_max 0.0397
_refine_ls_shift/su_mean 0.0021
_refine_ls_weighting_scheme sigma
_cod_data_source_file ja312347p_si_007.cif
_cod_data_source_block I
_cod_original_formula_sum 'C15 H14 Cu1 N6 O2'
_cod_database_code 4119460
_cod_database_fobs_code 4119460

loop_
_symmetry_equiv_pos_site_id
_symmetry_equiv_pos_as_xyz
1 x,y,z
2 -x,-y,-z

loop_
_atom_site_label
_atom_site_type_symbol
_atom_site_fract_x
_atom_site_fract_y
_atom_site_fract_z
_atom_site_adp_type
_atom_site_U_iso_or_equiv
_atom_site_symmetry_multiplicity
_atom_site_occupancy
_atom_site_calc_flag
_atom_site_refinement_flags
Cu1 Cu -0.0453(14) 0.2618(16) 0.2426(14) Uiso 0.077(4) 1 1 d .
Cu2 Cu 0.4348(15) 0.2384(14) 0.2671(15) Uiso 0.077(4) 1 1 d .
O1 O 0.113265 0.379741 0.266781 Uiso 0.077(4) 1 1 d G
O2 O 0.307481 0.39089 0.259444 Uiso 0.077(4) 1 1 d G
O3 O 0.627063 0.128227 0.243408 Uiso 0.077(4) 1 1 d G
O4 O 0.815637 0.167945 0.191021 Uiso 0.077(4) 1 1 d G
N1 N 0.101741 0.15386 0.283042 Uiso 0.077(4) 1 1 d G
N2 N 0.132786 0.049982 0.292451 Uiso 0.077(4) 1 1 d G
N3 N 0.249905 0.055587 0.297976 Uiso 0.077(4) 1 1 d G
N4 N 0.293485 0.159121 0.287726 Uiso 0.077(4) 1 1 d G
N5 N 0.586968 0.34571 0.224831 Uiso 0.077(4) 1 1 d G
N6 N 0.60855 0.455421 0.235458 Uiso 0.077(4) 1 1 d G
N7 N 0.72353 0.482705 0.230797 Uiso 0.077(4) 1 1 d G
N8 N 0.775269 0.390741 0.208781 Uiso 0.077(4) 1 1 d G
N11 N -0.004178 0.248999 0.088527 Uiso 0.077(4) 1 1 d G
N12 N 0.395143 0.224326 0.080127 Uiso 0.077(4) 1 1 d G
N13 N 0.514183 0.272546 0.398181 Uiso 0.077(4) 1 1 d G
N14 N 0.908904 0.320661 0.411639 Uiso 0.077(4) 1 1 d G
C1 C 0.211342 0.34133 0.272805 Uiso 0.077(4) 1 1 d G
C2 C 0.201003 0.219903 0.28636 Uiso 0.077(4) 1 1 d G
C3 C 0.710875 0.189433 0.213207 Uiso 0.077(4) 1 1 d G
C4 C 0.691576 0.306921 0.206846 Uiso 0.077(4) 1 1 d G
C11 C 0.01451 0.341669 0.034581 Uiso 0.077(4) 1 1 d G
C12 C 0.044296 0.331493 -0.071785 Uiso 0.077(4) 1 1 d G
C13 C 0.054371 0.229442 -0.126052 Uiso 0.077(4) 1 1 d G
C14 C 0.033412 0.137206 -0.068395 Uiso 0.077(4) 1 1 d G
C15 C 0.003717 0.145887 0.038193 Uiso 0.077(4) 1 1 d G
C16 C 0.085682 0.2227 -0.241281 Uiso 0.077(4) 1 1 d G
C17 C 0.164659 0.132295 -0.263453 Uiso 0.077(4) 1 1 d G
C18 C 0.291756 0.18046 -0.250294 Uiso 0.077(4) 1 1 d G
C19 C 0.347879 0.124279 0.036824 Uiso 0.077(4) 1 1 d G
C20 C 0.319799 0.109136 -0.070243 Uiso 0.077(4) 1 1 d G
C21 C 0.325798 0.195217 -0.134742 Uiso 0.077(4) 1 1 d G
C22 C 0.363321 0.299542 -0.085893 Uiso 0.077(4) 1 1 d G
C23 C 0.396146 0.315024 0.021951 Uiso 0.077(4) 1 1 d G
C24 C 0.52866 0.366496 0.463458 Uiso 0.077(4) 1 1 d G
C25 C 0.552677 0.362103 0.570304 Uiso 0.077(4) 1 1 d G
C26 C 0.559635 0.264096 0.616292 Uiso 0.077(4) 1 1 d G
C27 C 0.540803 0.166844 0.549442 Uiso 0.077(4) 1 1 d G
C28 C 0.51634 0.170162 0.439782 Uiso 0.077(4) 1 1 d G
C29 C 0.586083 0.257994 0.733834 Uiso 0.077(4) 1 1 d G
C30 C 0.707847 0.317121 0.762421 Uiso 0.077(4) 1 1 d G
C31 C 0.800196 0.243444 0.724293 Uiso 0.077(4) 1 1 d G
C32 C 0.901332 0.211998 0.439243 Uiso 0.077(4) 1 1 d G
C33 C 0.866571 0.189873 0.541736 Uiso 0.077(4) 1 1 d G
C34 C 0.837227 0.272493 0.615287 Uiso 0.077(4) 1 1 d G
C35 C 0.844015 0.379042 0.581761 Uiso 0.077(4) 1 1 d G
C36 C 0.878046 0.40254 0.480414 Uiso 0.077(4) 1 1 d G
H1c11 H 0.007221 0.414013 0.069632 Uiso 0.0925 1 1 d R
H1c12 H 0.058369 0.397929 -0.108828 Uiso 0.0925 1 1 d R
H1c14 H 0.039529 0.064451 -0.103028 Uiso 0.0925 1 1 d R
H1c15 H -0.01107 0.080027 0.075959 Uiso 0.0925 1 1 d R
H1c16 H 0.014485 0.207294 -0.284665 Uiso 0.0925 1 1 d R
H2c16 H 0.125607 0.29275 -0.258048 Uiso 0.0925 1 1 d R
H1c17 H 0.149956 0.10011 -0.334997 Uiso 0.0925 1 1 d R
H2c17 H 0.149098 0.075826 -0.214508 Uiso 0.0925 1 1 d R
H1c18 H 0.341731 0.13063 -0.286177 Uiso 0.0925 1 1 d R
H2c18 H 0.30103 0.251554 -0.280115 Uiso 0.0925 1 1 d R
H1c19 H 0.333657 0.063114 0.080828 Uiso 0.0925 1 1 d R
H1c20 H 0.295003 0.035078 -0.100789 Uiso 0.0925 1 1 d R
H1c22 H 0.366899 0.363215 -0.127393 Uiso 0.0925 1 1 d R
H1c23 H 0.419101 0.388579 0.054626 Uiso 0.0925 1 1 d R
H1c24 H 0.522161 0.437393 0.435171 Uiso 0.0925 1 1 d R
H1c25 H 0.565055 0.430853 0.614341 Uiso 0.0925 1 1 d R
H1c27 H 0.544525 0.095955 0.578518 Uiso 0.0925 1 1 d R
H1c28 H 0.501415 0.102295 0.394734 Uiso 0.0925 1 1 d R
H1c29 H 0.527503 0.293496 0.774442 Uiso 0.0925 1 1 d R
H2c29 H 0.58435 0.181226 0.749456 Uiso 0.0925 1 1 d R
H1c30 H 0.71752 0.385925 0.728577 Uiso 0.0925 1 1 d R
H2c30 H 0.716022 0.3318 0.83821 Uiso 0.0925 1 1 d R
H1c31 H 0.767797 0.166757 0.721234 Uiso 0.0925 1 1 d R
H2c31 H 0.867867 0.254743 0.772364 Uiso 0.0925 1 1 d R
H1c32 H 0.919574 0.15266 0.389062 Uiso 0.0925 1 1 d R
H1c33 H 0.862976 0.114438 0.561702 Uiso 0.0925 1 1 d R
H1c35 H 0.824431 0.439116 0.630467 Uiso 0.0925 1 1 d R
H1c36 H 0.879562 0.477455 0.459347 Uiso 0.0925 1 1 d R

loop_
_atom_type_symbol
_atom_type_scat_dispersion_real
_atom_type_scat_dispersion_imag
_atom_type_scat_source
C 0.0020 0.0012 'International Tables Vol C tables 4.2.6.8 and 6.1.1.1'
H 0.0000 0.0000 'International Tables Vol C tables 4.2.6.8 and 6.1.1.1'
Cu 0.3365 0.9562 'International Tables Vol C tables 4.2.6.8 and 6.1.1.1'
N 0.0043 0.0024 'International Tables Vol C tables 4.2.6.8 and 6.1.1.1'
O 0.0076 0.0044 'International Tables Vol C tables 4.2.6.8 and 6.1.1.1'

loop_
_geom_angle_atom_site_label_1
_geom_angle_atom_site_label_2
_geom_angle_atom_site_label_3
_geom_angle_site_symmetry_1
_geom_angle
O4 Cu1 N11 1_455 82.5295
N4 Cu2 N13 . 108.8664
Cu1 O4 C3 1_655 123.1009
N2 N1 C2 . 106.3398
N1 N2 N3 . 107.9491
N2 N3 N4 . 108.9806
Cu2 N4 N3 . 139.6697
Cu2 N4 C2 . 113.6921
N3 N4 C2 . 106.4806
N6 N5 C4 . 105.657
N5 N6 N7 . 109.2718
N6 N7 N8 . 108.277
N7 N8 C4 . 106.8027
Cu1 N11 C11 . 120.3684
Cu1 N11 C15 . 119.3927
C11 N11 C15 . 120.236
C19 N12 C23 . 119.4049
Cu2 N13 C24 . 132.202
Cu2 N13 C28 . 103.7643
C24 N13 C28 . 119.6502
C32 N14 C36 . 120.4076
O1 C1 O2 . 126.3936
O1 C1 C2 . 113.0404
O2 C1 C2 . 120.2147
N1 C2 N4 . 109.7582
N1 C2 C1 . 125.725
N4 C2 C1 . 123.8144
O3 C3 O4 . 129.9362
O3 C3 C4 . 116.4531
O4 C3 C4 . 113.5119
N5 C4 N8 . 109.7785
N5 C4 C3 . 122.6765
N8 C4 C3 . 125.6558
N11 C11 C12 . 119.6524
N11 C11 H1c11 . 120.1731
C12 C11 H1c11 . 120.1745
C11 C12 C13 . 122.392
C11 C12 H1c12 . 118.8042
C13 C12 H1c12 . 118.8038
C12 C13 C14 . 116.0336
C12 C13 C16 . 120.4061
C14 C13 C16 . 123.5591
C13 C14 C15 . 122.3292
C13 C14 H1c14 . 118.8356
C15 C14 H1c14 . 118.8352
N11 C15 C14 . 119.3434
N11 C15 H1c15 . 120.3282
C14 C15 H1c15 . 120.3284
C13 C16 C17 . 109.9886
C13 C16 H1c16 . 109.4715
C13 C16 H2c16 . 109.4711
C17 C16 H1c16 . 109.4713
C17 C16 H2c16 . 109.4712
H1c16 C16 H2c16 . 108.9486
C16 C17 C18 . 109.2834
C16 C17 H1c17 . 109.4713
C16 C17 H2c17 . 109.4709
C18 C17 H1c17 . 109.4712
C18 C17 H2c17 . 109.4709
H1c17 C17 H2c17 . 109.659
C17 C18 C21 . 109.3622
C17 C18 H1c18 . 109.4711
C17 C18 H2c18 . 109.4711
C21 C18 H1c18 . 109.4717
C21 C18 H2c18 . 109.471
H1c18 C18 H2c18 . 109.58
N12 C19 C20 . 120.3123
N12 C19 H1c19 . 119.8444
C20 C19 H1c19 . 119.8433
C19 C20 C21 . 122.5968
C19 C20 H1c20 . 118.7011
C21 C20 H1c20 . 118.7021
C18 C21 C20 . 123.1105
C18 C21 C22 . 121.1281
C20 C21 C22 . 115.7455
C21 C22 C23 . 122.0076
C21 C22 H1c22 . 118.9959
C23 C22 H1c22 . 118.9965
N12 C23 C22 . 119.0935
N12 C23 H1c23 . 120.4531
C22 C23 H1c23 . 120.4534
N13 C24 C25 . 120.7107
N13 C24 H1c24 . 119.644
C25 C24 H1c24 . 119.6453
C24 C25 C26 . 122.7168
C24 C25 H1c25 . 118.6419
C26 C25 H1c25 . 118.6413
C25 C26 C27 . 116.5478
C25 C26 C29 . 123.2911
C27 C26 C29 . 120.161
C26 C27 C28 . 121.3172
C26 C27 H1c27 . 119.3411
C28 C27 H1c27 . 119.3417
N13 C28 C27 . 118.945
N13 C28 H1c28 . 120.5277
C27 C28 H1c28 . 120.5273
C26 C29 C30 . 109.3852
C26 C29 H1c29 . 109.4709
C26 C29 H2c29 . 109.4704
C30 C29 H1c29 . 109.4717
C30 C29 H2c29 . 109.4714
H1c29 C29 H2c29 . 109.5576
C29 C30 C31 . 108.9108
C29 C30 H1c30 . 109.4714
C29 C30 H2c30 . 109.471
C31 C30 H1c30 . 109.4709
C31 C30 H2c30 . 109.4713
H1c30 C30 H2c30 . 110.0263
C30 C31 C34 . 109.2716
C30 C31 H1c31 . 109.4704
C30 C31 H2c31 . 109.4711
C34 C31 H1c31 . 109.4716
C34 C31 H2c31 . 109.4713
H1c31 C31 H2c31 . 109.6706
N14 C32 C33 . 118.6535
N14 C32 H1c32 . 120.6726
C33 C32 H1c32 . 120.6739
C32 C33 C34 . 122.3728
C32 C33 H1c33 . 118.8138
C34 C33 H1c33 . 118.8134
C31 C34 C33 . 119.911
C31 C34 C35 . 124.0538
C33 C34 C35 . 116.0348
C34 C35 C36 . 122.411
C34 C35 H1c35 . 118.7944
C36 C35 H1c35 . 118.7946
N14 C36 C35 . 120.0436
N14 C36 H1c36 . 119.9786
C35 C36 H1c36 . 119.9777

loop_
_geom_bond_atom_site_label_1
_geom_bond_atom_site_label_2
_geom_bond_site_symmetry_2
_geom_bond_distance
Cu1 O4 1_455 1.9209
Cu1 N11 . 2.0059
Cu2 N4 . 1.8178
Cu2 N13 . 1.8647
O1 C1 . 1.2467
O2 C1 . 1.2124
O3 C3 . 1.2309
O4 C3 . 1.2708
N1 N2 . 1.3468
N1 C2 . 1.3123
N2 N3 . 1.3216
N3 N4 . 1.3154
N4 C2 . 1.3353
N5 N6 . 1.3193
N5 C4 . 1.3324
N6 N7 . 1.3158
N7 N8 . 1.3178
N8 C4 . 1.3168
N11 C11 . 1.3542
N11 C15 . 1.3653
N12 C19 . 1.3443
N12 C23 . 1.3622
N13 C24 . 1.3448
N13 C28 . 1.3803
N14 C32 . 1.3772
N14 C36 . 1.3419
C1 C2 . 1.4818
C3 C4 . 1.4628
C11 C12 . 1.3897
C11 H1c11 . 0.96
C12 C13 . 1.3789
C12 H1c12 . 0.96
C13 C14 . 1.3794
C13 C16 . 1.5015
C14 C15 . 1.3916
C14 H1c14 . 0.96
C15 H1c15 . 0.96
C16 C17 . 1.4897
C16 H1c16 . 0.96
C16 H2c16 . 0.96
C17 C18 . 1.5008
C17 H1c17 . 0.96
C17 H2c17 . 0.96
C18 C21 . 1.493
C18 H1c18 . 0.96
C18 H2c18 . 0.96
C19 C20 . 1.3756
C19 H1c19 . 0.96
C20 C21 . 1.3645
C20 H1c20 . 0.96
C21 C22 . 1.3838
C22 C23 . 1.3968
C22 H1c22 . 0.96
C23 H1c23 . 0.96
C24 C25 . 1.3753
C24 H1c24 . 0.96
C25 C26 . 1.3641
C25 H1c25 . 0.96
C26 C27 . 1.389
C26 C29 . 1.5151
C27 C28 . 1.4093
C27 H1c27 . 0.96
C28 H1c28 . 0.96
C29 C30 . 1.5142
C29 H1c29 . 0.96
C29 H2c29 . 0.96
C30 C31 . 1.5
C30 H1c30 . 0.96
C30 H2c30 . 0.96
C31 C34 . 1.5028
C31 H1c31 . 0.96
C31 H2c31 . 0.96
C32 C33 . 1.3968
C32 H1c32 . 0.96
C33 C34 . 1.3792
C33 H1c33 . 0.96
C34 C35 . 1.3792
C35 C36 . 1.3848
C35 H1c35 . 0.96
C36 H1c36 . 0.96
